data_7031200
loop_
_publ_author_name
'Rakesh, Prakul'
'Singh, Harkesh B.'
'Jasinski, Jerry P.'
'Golen, James A.'

_publ_section_title
;
 Synthesis, structure and reactivity of
 [o-(2,6-diisopropylphenyliminomethinyl)phenyl]selenenyl selenocyanate
 (RSeSeCN) and related derivatives.
;
_journal_issue 25
_journal_name_full 'Dalton transactions (Cambridge, England : 2003)'
_journal_page_first 9431
_journal_page_last 9437
_journal_paper_doi 10.1039/c4dt00157e
_journal_volume 43
_journal_year 2014
_chemical_formula_moiety 'C20 H22 N2 Se2'
_chemical_formula_sum 'C20 H22 N2 Se2'
_chemical_formula_weight 448.32
_chemical_name_systematic
; 
 ? 
;
_space_group_IT_number 14
_symmetry_cell_setting monoclinic
_symmetry_space_group_name_Hall '-P 2ybc'
_symmetry_space_group_name_H-M 'P 1 21/c 1'
_atom_sites_solution_hydrogens geom
_atom_sites_solution_primary direct
_atom_sites_solution_secondary difmap
_audit_creation_method SHELXL-97
_cell_angle_alpha 90.00
_cell_angle_beta 97.148(6)
_cell_angle_gamma 90.00
_cell_formula_units_Z 4
_cell_length_a 10.0205(6)
_cell_length_b 11.4514(8)
_cell_length_c 16.4769(12)
_cell_measurement_reflns_used 5057
_cell_measurement_temperature 173(2)
_cell_measurement_theta_max 32.23
_cell_measurement_theta_min 3.02
_cell_volume 1876.0(2)
_computing_cell_refinement '<i>CrysAlisPRO</i> (Oxford Diffraction, 2010)'
_computing_data_collection '<i>CrysAlisPRO</i> (Oxford Diffraction, 2010)'
_computing_data_reduction '<i>CrysAlisRED</i> (Oxford Diffraction, 2010)'
_computing_molecular_graphics '<i>SHELXTL</i> (Bruker, 2000)'
_computing_publication_material '<i>SHELXTL</i> (Bruker, 2000)'
_computing_structure_refinement '<i>SHELXL97</i> (Sheldrick, 2008)'
_computing_structure_solution '<i>SHELXS97</i> (Sheldrick, 2008)'
_diffrn_ambient_temperature 173(2)
_diffrn_detector_area_resol_mean 16.1500
_diffrn_measured_fraction_theta_full 0.998
_diffrn_measured_fraction_theta_max 0.999
_diffrn_measurement_device_type 'Xcalibur, Eos, Gemini'
_diffrn_measurement_method ' \w scans'
_diffrn_radiation_monochromator graphite
_diffrn_radiation_source 'Enhance (Mo) X-ray Source'
_diffrn_radiation_type MoK\a
_diffrn_radiation_wavelength 0.71073
_diffrn_reflns_av_R_equivalents 0.0511
_diffrn_reflns_av_sigmaI/netI 0.0459
_diffrn_reflns_limit_h_max 12
_diffrn_reflns_limit_h_min -13
_diffrn_reflns_limit_k_max 15
_diffrn_reflns_limit_k_min -13
_diffrn_reflns_limit_l_max 22
_diffrn_reflns_limit_l_min -22
_diffrn_reflns_number 18873
_diffrn_reflns_theta_full 25.00
_diffrn_reflns_theta_max 28.70
_diffrn_reflns_theta_min 3.02
_exptl_absorpt_coefficient_mu 3.945
_exptl_absorpt_correction_T_max 0.7431
_exptl_absorpt_correction_T_min 0.4046
_exptl_absorpt_correction_type multi-scan
_exptl_absorpt_process_details 'CrysAlisRED; Oxford Diffraction, 2010.'
_exptl_crystal_colour yellow
_exptl_crystal_density_diffrn 1.587
_exptl_crystal_density_method 'not measured'
_exptl_crystal_description block
_exptl_crystal_F_000 896
_exptl_crystal_size_max 0.28
_exptl_crystal_size_mid 0.18
_exptl_crystal_size_min 0.08
_refine_diff_density_max 0.988
_refine_diff_density_min -0.529
_refine_diff_density_rms 0.093
_refine_ls_extinction_method none
_refine_ls_goodness_of_fit_ref 1.041
_refine_ls_hydrogen_treatment constr
_refine_ls_matrix_type full
_refine_ls_number_parameters 221
_refine_ls_number_reflns 4851
_refine_ls_number_restraints 0
_refine_ls_restrained_S_all 1.041
_refine_ls_R_factor_all 0.0493
_refine_ls_R_factor_gt 0.0344
_refine_ls_shift/su_max 0.002
_refine_ls_shift/su_mean 0.000
_refine_ls_structure_factor_coef Fsqd
_refine_ls_weighting_details 'calc w=1/[\s^2^(Fo^2^)+(0.0362P)^2^+0.4115P] where P=(Fo^2^+2Fc^2^)/3'
_refine_ls_weighting_scheme calc
_refine_ls_wR_factor_gt 0.0754
_refine_ls_wR_factor_ref 0.0820
_reflns_number_gt 3938
_reflns_number_total 4851
_reflns_threshold_expression >2sigma(I)
_cod_data_source_file c4dt00157e2.cif
_cod_data_source_block hbs-17
_cod_depositor_comments
;
The following automatic conversions were performed:

'_symmetry_cell_setting' value 'Monoclinic' changed to 'monoclinic'
according to
/usr/data/users/saulius/crontab/automatic-downloads/rss-feeds/RSC/lib/dictionaries/cif_core.dic
dictionary named 'cif_core.dic' version 2.4.2 from 2011-04-26.

Automatic conversion script
Id: cif_fix_values 2281 2013-09-26 08:29:07Z andrius 

 Adding full bibliography for 7031197--7031200.cif.
;
_cod_original_sg_symbol_H-M P2(1)/c
_cod_database_code 7031200

loop_
_symmetry_equiv_pos_as_xyz
'x, y, z'
'-x, y+1/2, -z+1/2'
'-x, -y, -z'
'x, -y-1/2, z-1/2'

loop_
_atom_site_label
_atom_site_type_symbol
_atom_site_fract_x
_atom_site_fract_y
_atom_site_fract_z
_atom_site_U_iso_or_equiv
_atom_site_adp_type
_atom_site_occupancy
_atom_site_symmetry_multiplicity
_atom_site_calc_flag
_atom_site_refinement_flags
Se1 Se 0.49035(3) 0.69800(2) 0.557884(15) 0.02188(8) Uani 1 1 d .
Se2 Se 0.71165(3) 0.59381(2) 0.530405(16) 0.02630(8) Uani 1 1 d .
N1 N 0.2983(2) 0.76838(18) 0.56937(12) 0.0196(4) Uani 1 1 d .
N2 N 0.9105(3) 0.6721(2) 0.66889(16) 0.0400(6) Uani 1 1 d .
C1 C 0.4269(3) 0.5803(2) 0.62641(14) 0.0186(5) Uani 1 1 d .
C2 C 0.4933(3) 0.4774(2) 0.65208(15) 0.0233(5) Uani 1 1 d .
H2A H 0.5802 0.4612 0.6373 0.028 Uiso 1 1 calc R
C3 C 0.4315(3) 0.3990(2) 0.69922(16) 0.0283(6) Uani 1 1 d .
H3A H 0.4769 0.3288 0.7166 0.034 Uiso 1 1 calc R
C4 C 0.3051(3) 0.4205(2) 0.72170(16) 0.0295(6) Uani 1 1 d .
H4A H 0.2649 0.3658 0.7546 0.035 Uiso 1 1 calc R
C5 C 0.2378(3) 0.5216(2) 0.69615(15) 0.0259(6) Uani 1 1 d .
H5A H 0.1508 0.5367 0.7109 0.031 Uiso 1 1 calc R
C6 C 0.2987(3) 0.6019(2) 0.64827(14) 0.0206(5) Uani 1 1 d .
C7 C 0.2313(3) 0.7051(2) 0.61403(14) 0.0212(5) Uani 1 1 d .
H7A H 0.1427 0.7250 0.6240 0.025 Uiso 1 1 calc R
C8 C 0.2414(3) 0.8631(2) 0.51928(14) 0.0197(5) Uani 1 1 d .
C9 C 0.1703(3) 0.8343(2) 0.44288(15) 0.0214(5) Uani 1 1 d .
C10 C 0.1134(3) 0.9265(2) 0.39540(16) 0.0259(6) Uani 1 1 d .
H10A H 0.0619 0.9102 0.3443 0.031 Uiso 1 1 calc R
C11 C 0.1301(3) 1.0411(2) 0.42090(17) 0.0300(6) Uani 1 1 d .
H11A H 0.0897 1.1025 0.3877 0.036 Uiso 1 1 calc R
C12 C 0.2058(3) 1.0665(2) 0.49487(17) 0.0284(6) Uani 1 1 d .
H12A H 0.2186 1.1457 0.5112 0.034 Uiso 1 1 calc R
C13 C 0.2636(3) 0.9782(2) 0.54599(15) 0.0220(5) Uani 1 1 d .
C14 C 0.3480(3) 1.0085(2) 0.62619(16) 0.0250(6) Uani 1 1 d .
H14A H 0.3743 0.9337 0.6552 0.030 Uiso 1 1 calc R
C15 C 0.2678(4) 1.0802(3) 0.68103(18) 0.0436(8) Uani 1 1 d .
H15A H 0.1859 1.0377 0.6898 0.065 Uiso 1 1 calc R
H15B H 0.2433 1.1553 0.6548 0.065 Uiso 1 1 calc R
H15C H 0.3225 1.0938 0.7337 0.065 Uiso 1 1 calc R
C16 C 0.4762(4) 1.0718(3) 0.6120(2) 0.0439(8) Uani 1 1 d .
H16A H 0.5296 1.0219 0.5800 0.066 Uiso 1 1 calc R
H16B H 0.5284 1.0900 0.6648 0.066 Uiso 1 1 calc R
H16C H 0.4532 1.1444 0.5820 0.066 Uiso 1 1 calc R
C17 C 0.1533(3) 0.7094(2) 0.41334(15) 0.0238(5) Uani 1 1 d .
H17A H 0.2243 0.6617 0.4460 0.029 Uiso 1 1 calc R
C18 C 0.0174(3) 0.6604(3) 0.4290(2) 0.0414(8) Uani 1 1 d .
H18A H 0.0060 0.6711 0.4867 0.062 Uiso 1 1 calc R
H18B H 0.0135 0.5770 0.4156 0.062 Uiso 1 1 calc R
H18C H -0.0545 0.7016 0.3947 0.062 Uiso 1 1 calc R
C19 C 0.1731(4) 0.6961(3) 0.32355(17) 0.0404(8) Uani 1 1 d .
H19A H 0.2599 0.7298 0.3145 0.061 Uiso 1 1 calc R
H19B H 0.1006 0.7369 0.2894 0.061 Uiso 1 1 calc R
H19C H 0.1715 0.6131 0.3090 0.061 Uiso 1 1 calc R
C20 C 0.8303(3) 0.6436(2) 0.61688(17) 0.0267(6) Uani 1 1 d .

loop_
_atom_site_aniso_label
_atom_site_aniso_U_11
_atom_site_aniso_U_22
_atom_site_aniso_U_33
_atom_site_aniso_U_23
_atom_site_aniso_U_13
_atom_site_aniso_U_12
Se1 0.02138(15) 0.01929(13) 0.02500(13) 0.00431(10) 0.00301(10) 0.00039(10)
Se2 0.01964(15) 0.02641(15) 0.03326(15) -0.00298(11) 0.00495(11) 0.00197(10)
N1 0.0176(11) 0.0187(10) 0.0225(10) 0.0022(8) 0.0022(8) 0.0021(8)
N2 0.0304(15) 0.0484(17) 0.0409(15) -0.0011(12) 0.0035(12) -0.0040(12)
C1 0.0209(13) 0.0179(12) 0.0158(11) -0.0007(9) -0.0022(9) -0.0009(9)
C2 0.0251(15) 0.0204(13) 0.0238(12) 0.0008(10) -0.0003(10) 0.0030(10)
C3 0.0391(18) 0.0175(13) 0.0268(13) 0.0041(10) -0.0010(12) 0.0045(11)
C4 0.0398(18) 0.0235(14) 0.0254(13) 0.0049(11) 0.0048(12) -0.0036(12)
C5 0.0277(15) 0.0256(14) 0.0252(13) 0.0003(11) 0.0063(11) -0.0013(11)
C6 0.0225(14) 0.0224(13) 0.0162(11) 0.0000(9) -0.0001(10) -0.0009(10)
C7 0.0179(13) 0.0247(13) 0.0212(12) -0.0023(10) 0.0036(10) 0.0021(10)
C8 0.0171(13) 0.0196(12) 0.0230(12) 0.0065(10) 0.0049(10) 0.0044(9)
C9 0.0175(13) 0.0224(13) 0.0247(12) 0.0035(10) 0.0044(10) 0.0038(10)
C10 0.0226(15) 0.0268(14) 0.0274(13) 0.0061(11) -0.0009(11) 0.0044(11)
C11 0.0311(17) 0.0281(15) 0.0308(14) 0.0111(12) 0.0035(12) 0.0096(12)
C12 0.0336(17) 0.0170(13) 0.0352(15) 0.0026(11) 0.0065(12) 0.0050(11)
C13 0.0203(14) 0.0199(13) 0.0264(13) 0.0018(10) 0.0059(10) 0.0029(10)
C14 0.0257(15) 0.0229(13) 0.0264(13) 0.0023(11) 0.0027(10) 0.0028(11)
C15 0.041(2) 0.058(2) 0.0313(16) -0.0090(15) 0.0040(14) 0.0177(16)
C16 0.035(2) 0.059(2) 0.0367(17) -0.0023(16) 0.0028(14) -0.0126(16)
C17 0.0230(14) 0.0216(13) 0.0255(13) -0.0003(10) -0.0017(10) 0.0024(10)
C18 0.0330(19) 0.0335(17) 0.057(2) -0.0066(15) 0.0043(15) -0.0029(13)
C19 0.055(2) 0.0352(17) 0.0307(15) -0.0029(13) 0.0033(14) 0.0103(15)
C20 0.0218(15) 0.0260(14) 0.0340(14) 0.0041(12) 0.0104(11) -0.0007(11)

loop_
_atom_type_symbol
_atom_type_description
_atom_type_scat_dispersion_real
_atom_type_scat_dispersion_imag
_atom_type_scat_source
C C 0.0033 0.0016 'International Tables Vol C Tables 4.2.6.8 and 6.1.1.4'
H H 0.0000 0.0000 'International Tables Vol C Tables 4.2.6.8 and 6.1.1.4'
N N 0.0061 0.0033 'International Tables Vol C Tables 4.2.6.8 and 6.1.1.4'
Se Se -0.0929 2.2259 'International Tables Vol C Tables 4.2.6.8 and 6.1.1.4'

loop_
_geom_angle_atom_site_label_1
_geom_angle_atom_site_label_2
_geom_angle_atom_site_label_3
_geom_angle
C1 Se1 N1 80.97(9)
C1 Se1 Se2 97.60(8)
N1 Se1 Se2 172.93(6)
C20 Se2 Se1 101.93(9)
C7 N1 C8 123.9(2)
C7 N1 Se1 112.57(17)
C8 N1 Se1 122.44(16)
C2 C1 C6 119.4(2)
C2 C1 Se1 126.3(2)
C6 C1 Se1 114.21(17)
C3 C2 C1 119.2(3)
C3 C2 H2A 120.4
C1 C2 H2A 120.4
C2 C3 C4 121.6(2)
C2 C3 H3A 119.2
C4 C3 H3A 119.2
C5 C4 C3 119.7(3)
C5 C4 H4A 120.1
C3 C4 H4A 120.1
C4 C5 C6 119.5(3)
C4 C5 H5A 120.2
C6 C5 H5A 120.2
C1 C6 C5 120.5(2)
C1 C6 C7 116.4(2)
C5 C6 C7 122.9(2)
N1 C7 C6 115.8(2)
N1 C7 H7A 122.1
C6 C7 H7A 122.1
C13 C8 C9 123.0(2)
C13 C8 N1 119.6(2)
C9 C8 N1 117.3(2)
C10 C9 C8 116.8(2)
C10 C9 C17 120.9(2)
C8 C9 C17 122.2(2)
C11 C10 C9 121.6(2)
C11 C10 H10A 119.2
C9 C10 H10A 119.2
C10 C11 C12 120.0(2)
C10 C11 H11A 120.0
C12 C11 H11A 120.0
C11 C12 C13 121.4(3)
C11 C12 H12A 119.3
C13 C12 H12A 119.3
C12 C13 C8 117.1(2)
C12 C13 C14 120.4(2)
C8 C13 C14 122.6(2)
C13 C14 C16 111.4(2)
C13 C14 C15 111.2(2)
C16 C14 C15 110.7(3)
C13 C14 H14A 107.8
C16 C14 H14A 107.8
C15 C14 H14A 107.8
C14 C15 H15A 109.5
C14 C15 H15B 109.5
H15A C15 H15B 109.5
C14 C15 H15C 109.5
H15A C15 H15C 109.5
H15B C15 H15C 109.5
C14 C16 H16A 109.5
C14 C16 H16B 109.5
H16A C16 H16B 109.5
C14 C16 H16C 109.5
H16A C16 H16C 109.5
H16B C16 H16C 109.5
C9 C17 C18 111.2(2)
C9 C17 C19 112.5(2)
C18 C17 C19 110.8(2)
C9 C17 H17A 107.4
C18 C17 H17A 107.4
C19 C17 H17A 107.4
C17 C18 H18A 109.5
C17 C18 H18B 109.5
H18A C18 H18B 109.5
C17 C18 H18C 109.5
H18A C18 H18C 109.5
H18B C18 H18C 109.5
C17 C19 H19A 109.5
C17 C19 H19B 109.5
H19A C19 H19B 109.5
C17 C19 H19C 109.5
H19A C19 H19C 109.5
H19B C19 H19C 109.5
N2 C20 Se2 176.1(3)

loop_
_geom_bond_atom_site_label_1
_geom_bond_atom_site_label_2
_geom_bond_distance
Se1 C1 1.917(2)
Se1 N1 2.116(2)
Se1 Se2 2.6069(4)
Se2 C20 1.830(3)
N1 C7 1.281(3)
N1 C8 1.437(3)
N2 C20 1.147(4)
C1 C2 1.394(3)
C1 C6 1.398(4)
C2 C3 1.382(4)
C2 H2A 0.9500
C3 C4 1.386(4)
C3 H3A 0.9500
C4 C5 1.379(4)
C4 H4A 0.9500
C5 C6 1.400(4)
C5 H5A 0.9500
C6 C7 1.441(3)
C7 H7A 0.9500
C8 C13 1.399(4)
C8 C9 1.406(3)
C9 C10 1.393(3)
C9 C17 1.514(4)
C10 C11 1.382(4)
C10 H10A 0.9500
C11 C12 1.384(4)
C11 H11A 0.9500
C12 C13 1.395(4)
C12 H12A 0.9500
C13 C14 1.518(4)
C14 C16 1.518(4)
C14 C15 1.523(4)
C14 H14A 1.0000
C15 H15A 0.9800
C15 H15B 0.9800
C15 H15C 0.9800
C16 H16A 0.9800
C16 H16B 0.9800
C16 H16C 0.9800
C17 C18 1.524(4)
C17 C19 1.525(4)
C17 H17A 1.0000
C18 H18A 0.9800
C18 H18B 0.9800
C18 H18C 0.9800
C19 H19A 0.9800
C19 H19B 0.9800
C19 H19C 0.9800

loop_
_geom_hbond_atom_site_label_D
_geom_hbond_atom_site_label_H
_geom_hbond_atom_site_label_A
_geom_hbond_distance_DH
_geom_hbond_distance_HA
_geom_hbond_distance_DA
_geom_hbond_angle_DHA
_geom_hbond_site_symmetry_A
C2 H2A Se2 0.95 2.78 3.417(3) 125.2 .
C7 H7A N2 0.95 2.60 3.467(4) 151.8 1_455

loop_
_geom_torsion_atom_site_label_1
_geom_torsion_atom_site_label_2
_geom_torsion_atom_site_label_3
_geom_torsion_atom_site_label_4
_geom_torsion
C1 Se1 Se2 C20 -87.89(11)
C1 Se1 N1 C7 0.20(17)
C1 Se1 N1 C8 -168.2(2)
N1 Se1 C1 C2 175.8(2)
Se2 Se1 C1 C2 2.8(2)
N1 Se1 C1 C6 -1.44(17)
Se2 Se1 C1 C6 -174.44(16)
C6 C1 C2 C3 -0.5(4)
Se1 C1 C2 C3 -177.65(19)
C1 C2 C3 C4 -0.1(4)
C2 C3 C4 C5 0.6(4)
C3 C4 C5 C6 -0.5(4)
C2 C1 C6 C5 0.6(3)
Se1 C1 C6 C5 178.09(19)
C2 C1 C6 C7 -175.0(2)
Se1 C1 C6 C7 2.5(3)
C4 C5 C6 C1 -0.1(4)
C4 C5 C6 C7 175.2(2)
C8 N1 C7 C6 169.2(2)
Se1 N1 C7 C6 1.1(3)
C1 C6 C7 N1 -2.3(3)
C5 C6 C7 N1 -177.8(2)
C7 N1 C8 C13 102.1(3)
Se1 N1 C8 C13 -90.9(3)
C7 N1 C8 C9 -80.9(3)
Se1 N1 C8 C9 86.2(3)
C13 C8 C9 C10 -4.2(4)
N1 C8 C9 C10 178.9(2)
C13 C8 C9 C17 176.9(2)
N1 C8 C9 C17 0.0(4)
C8 C9 C10 C11 2.3(4)
C17 C9 C10 C11 -178.8(3)
C9 C10 C11 C12 0.5(5)
C10 C11 C12 C13 -1.6(5)
C11 C12 C13 C8 -0.2(4)
C11 C12 C13 C14 179.0(3)
C9 C8 C13 C12 3.2(4)
N1 C8 C13 C12 -179.9(2)
C9 C8 C13 C14 -176.0(2)
N1 C8 C13 C14 0.9(4)
C12 C13 C14 C16 -65.9(4)
C8 C13 C14 C16 113.3(3)
C12 C13 C14 C15 58.0(4)
C8 C13 C14 C15 -122.8(3)
C10 C9 C17 C18 -81.1(3)
C8 C9 C17 C18 97.7(3)
C10 C9 C17 C19 43.8(4)
C8 C9 C17 C19 -137.4(3)
